data_4327011
loop_
_publ_author_name
'Apurba Kalita'
'Pankaj Kumar'
'Ramesh C. Deka'
'Biplab Mondal'

_publ_contact_author_address 'Indian Institute of Technology Guwahati, Assam-781039'
_publ_contact_author_email biplab@iitg.ernet.in
_publ_contact_author_name 'Dr. Biplab Mondal'
_publ_section_title
;
 Role of Ligand to Control the Mechanism of Nitric Oxide Reduction of
 Copper(II) Complexes and Ligand Nitrosation
;
_journal_name_full 'Inorganic Chemistry'
_journal_page_first 11868
_journal_page_last 11876
_journal_paper_doi 10.1021/ic201582w
_journal_volume 50
_journal_year 2011
_chemical_absolute_configuration syn
_chemical_compound_source Synthesised
_chemical_formula_sum 'C16 H32 Cl2 Cu N4 O8'
_chemical_formula_weight 542.91
_space_group_IT_number 14
_symmetry_cell_setting monoclinic
_symmetry_Int_Tables_number 14
_symmetry_space_group_name_Hall '-P 2yn'
_symmetry_space_group_name_H-M 'P 1 21/n 1'
_atom_sites_solution_hydrogens geom
_atom_sites_solution_primary direct
_atom_sites_solution_secondary difmap
_audit_creation_method SHELXL-97
_cell_angle_alpha 90.00
_cell_angle_beta 97.283(2)
_cell_angle_gamma 90.00
_cell_formula_units_Z 2
_cell_length_a 9.9191(4)
_cell_length_b 10.4189(4)
_cell_length_c 11.9274(4)
_cell_measurement_reflns_used 6393
_cell_measurement_temperature 296(2)
_cell_measurement_theta_max 26.78
_cell_measurement_theta_min 2.52
_cell_volume 1222.71(8)
_computing_cell_refinement 'Bruker SMART'
_computing_data_collection 'Bruker SMART'
_computing_data_reduction 'Bruker SAINT'
_computing_molecular_graphics 'Bruker SHELXTL'
_computing_publication_material 'Bruker SHELXTL'
_computing_structure_refinement 'SHELXL-97 (Sheldrick, 1997)'
_computing_structure_solution 'SHELXS-97 (Sheldrick, 1990)'
_diffrn_ambient_temperature 296(2)
_diffrn_measured_fraction_theta_full 0.955
_diffrn_measured_fraction_theta_max 0.955
_diffrn_measurement_device_type 'CCD area detector'
_diffrn_measurement_method 'phi and omega scans'
_diffrn_radiation_monochromator graphite
_diffrn_radiation_probe x-ray
_diffrn_radiation_type MoK\a
_diffrn_radiation_wavelength 0.71073
_diffrn_reflns_av_R_equivalents 0.0471
_diffrn_reflns_av_sigmaI/netI 0.0312
_diffrn_reflns_limit_h_max 12
_diffrn_reflns_limit_h_min -13
_diffrn_reflns_limit_k_max 14
_diffrn_reflns_limit_k_min -14
_diffrn_reflns_limit_l_max 16
_diffrn_reflns_limit_l_min -14
_diffrn_reflns_number 18586
_diffrn_reflns_theta_full 30.01
_diffrn_reflns_theta_max 30.01
_diffrn_reflns_theta_min 2.52
_diffrn_source 'fine-focus sealed tube'
_exptl_absorpt_coefficient_mu 1.158
_exptl_absorpt_correction_type none
_exptl_crystal_colour red
_exptl_crystal_density_diffrn 1.475
_exptl_crystal_description cube
_exptl_crystal_F_000 566.0
_exptl_crystal_recrystallization_method Methanol
_exptl_crystal_size_max 0.04
_exptl_crystal_size_mid 0.03
_exptl_crystal_size_min 0.02
_refine_diff_density_max 0.831
_refine_diff_density_min -0.364
_refine_diff_density_rms 0.074
_refine_ls_extinction_coef 0.0000(17)
_refine_ls_extinction_expression Fc^*^=kFc[1+0.001xFc^2^\l^3^/sin(2\q)]^-1/4^
_refine_ls_extinction_method SHELXL
_refine_ls_goodness_of_fit_ref 1.030
_refine_ls_hydrogen_treatment constr
_refine_ls_matrix_type full
_refine_ls_number_parameters 146
_refine_ls_number_reflns 3411
_refine_ls_number_restraints 0
_refine_ls_restrained_S_all 1.030
_refine_ls_R_factor_all 0.0639
_refine_ls_R_factor_gt 0.0457
_refine_ls_shift/su_max 5.273
_refine_ls_shift/su_mean 1.211
_refine_ls_structure_factor_coef Fsqd
_refine_ls_weighting_details 'calc w=1/[\s^2^(Fo^2^)+(0.0847P)^2^+0.3073P] where P=(Fo^2^+2Fc^2^)/3'
_refine_ls_weighting_scheme calc
_refine_ls_wR_factor_gt 0.1434
_refine_ls_wR_factor_ref 0.1503
_reflns_number_gt 2360
_reflns_number_total 3411
_reflns_threshold_expression >2sigma(I)
_cod_data_source_file ic201582w_si_004.cif
_cod_data_source_block 11
_cod_original_sg_symbol_H-M 'P 21/n'
_cod_original_formula_sum '    C16 H32 Cl2 Cu N4 O8'
_cod_database_code 4327011

loop_
_symmetry_equiv_pos_as_xyz
'x, y, z'
'-x+1/2, y+1/2, -z+1/2'
'-x, -y, -z'
'x-1/2, -y-1/2, z-1/2'

loop_
_atom_site_label
_atom_site_type_symbol
_atom_site_fract_x
_atom_site_fract_y
_atom_site_fract_z
_atom_site_U_iso_or_equiv
_atom_site_adp_type
_atom_site_occupancy
_atom_site_symmetry_multiplicity
_atom_site_calc_flag
_atom_site_refinement_flags
Cu1 Cu 0.0000 0.0000 1.0000 0.04441(19) Uani 1 2 d S
Cl1 Cl 0.55943(10) 0.17744(9) 0.79776(8) 0.0736(3) Uani 1 1 d .
N1 N 0.1271(2) 0.1496(2) 1.0104(2) 0.0483(5) Uani 1 1 d .
N2 N 0.0752(3) -0.0156(2) 0.8518(2) 0.0525(6) Uani 1 1 d .
C8 C 0.2563(3) 0.0943(3) 0.9784(3) 0.0604(8) Uani 1 1 d .
H8A H 0.3063 0.0525 1.0435 0.072 Uiso 1 1 calc R
H8B H 0.3126 0.1626 0.9544 0.072 Uiso 1 1 calc R
C1 C 0.0685(3) 0.2562(3) 0.9335(3) 0.0558(7) Uani 1 1 d .
C4 C 0.0729(4) 0.2184(3) 0.8097(3) 0.0599(8) Uani 1 1 d .
H4A H 0.0249 0.2837 0.7622 0.072 Uiso 1 1 calc R
H4B H 0.1670 0.2201 0.7954 0.072 Uiso 1 1 calc R
C5 C 0.0134(4) 0.0882(3) 0.7719(2) 0.0627(8) Uani 1 1 d .
H5 H -0.0849 0.0903 0.7745 0.075 Uiso 1 1 calc R
C3 C 0.1521(5) 0.3792(3) 0.9610(4) 0.0799(11) Uani 1 1 d .
H3A H 0.1458 0.4045 1.0376 0.120 Uiso 1 1 calc R
H3B H 0.1173 0.4466 0.9106 0.120 Uiso 1 1 calc R
H3C H 0.2455 0.3632 0.9521 0.120 Uiso 1 1 calc R
C2 C -0.0789(4) 0.2794(4) 0.9577(4) 0.0778(11) Uani 1 1 d .
H2A H -0.1308 0.2021 0.9430 0.117 Uiso 1 1 calc R
H2B H -0.1190 0.3469 0.9098 0.117 Uiso 1 1 calc R
H2C H -0.0785 0.3035 1.0354 0.117 Uiso 1 1 calc R
C6 C 0.0391(6) 0.0593(5) 0.6514(3) 0.1011(15) Uani 1 1 d .
H6A H 0.1350 0.0508 0.6488 0.152 Uiso 1 1 calc R
H6B H 0.0041 0.1281 0.6026 0.152 Uiso 1 1 calc R
H6C H -0.0057 -0.0193 0.6266 0.152 Uiso 1 1 calc R
C7 C 0.2244(4) -0.0034(3) 0.8821(3) 0.0612(8) Uani 1 1 d .
H7A H 0.2654 0.0245 0.8165 0.073 Uiso 1 1 calc R
H7B H 0.2628 -0.0863 0.9056 0.073 Uiso 1 1 calc R
O6 O 0.5776(3) 0.1904(3) 0.9165(2) 0.0964(9) Uani 1 1 d .
O5 O 0.4243(3) 0.2135(4) 0.7531(3) 0.1190(13) Uani 1 1 d .
O4 O 0.6499(3) 0.2647(4) 0.7519(3) 0.1020(11) Uani 1 1 d .
O8 O 0.5852(6) 0.0496(4) 0.7684(4) 0.1433(16) Uani 1 1 d .

loop_
_atom_site_aniso_label
_atom_site_aniso_U_11
_atom_site_aniso_U_22
_atom_site_aniso_U_33
_atom_site_aniso_U_23
_atom_site_aniso_U_13
_atom_site_aniso_U_12
Cu1 0.0572(3) 0.0356(3) 0.0397(3) -0.00228(16) 0.0037(2) -0.00060(19)
Cl1 0.0737(6) 0.0778(6) 0.0658(5) 0.0304(4) -0.0051(4) -0.0014(4)
N1 0.0568(12) 0.0400(11) 0.0473(12) 0.0033(9) 0.0033(10) -0.0022(9)
N2 0.0664(15) 0.0466(13) 0.0447(12) -0.0026(9) 0.0078(11) 0.0036(10)
C8 0.0593(18) 0.0556(17) 0.0639(18) 0.0115(14) -0.0010(15) 0.0018(14)
C1 0.0692(18) 0.0367(13) 0.0610(17) 0.0050(11) 0.0061(14) 0.0038(12)
C4 0.078(2) 0.0493(16) 0.0520(16) 0.0115(13) 0.0058(15) 0.0099(15)
C5 0.081(2) 0.0635(18) 0.0420(15) -0.0008(13) -0.0004(15) 0.0090(17)
C3 0.105(3) 0.0449(17) 0.089(3) 0.0015(17) 0.009(2) -0.0130(18)
C2 0.084(3) 0.063(2) 0.085(3) -0.001(2) 0.005(2) 0.011(2)
C6 0.160(5) 0.100(3) 0.0441(18) -0.0027(19) 0.014(2) 0.021(3)
C7 0.071(2) 0.0527(17) 0.0621(18) 0.0062(13) 0.0169(16) 0.0158(14)
O6 0.102(2) 0.123(3) 0.0642(16) 0.0199(15) 0.0106(15) 0.0059(19)
O5 0.0768(18) 0.136(3) 0.135(3) 0.075(2) -0.0210(18) -0.0138(18)
O4 0.0866(19) 0.141(3) 0.0752(19) 0.0412(19) -0.0012(15) -0.0289(19)
O8 0.222(5) 0.079(2) 0.124(3) 0.009(2) -0.001(3) 0.019(3)

loop_
_atom_type_symbol
_atom_type_description
_atom_type_scat_dispersion_real
_atom_type_scat_dispersion_imag
_atom_type_scat_source
C C 0.0033 0.0016 'International Tables Vol C Tables 4.2.6.8 and 6.1.1.4'
H H 0.0000 0.0000 'International Tables Vol C Tables 4.2.6.8 and 6.1.1.4'
N N 0.0061 0.0033 'International Tables Vol C Tables 4.2.6.8 and 6.1.1.4'
O O 0.0106 0.0060 'International Tables Vol C Tables 4.2.6.8 and 6.1.1.4'
Cl Cl 0.1484 0.1585 'International Tables Vol C Tables 4.2.6.8 and 6.1.1.4'
Cu Cu 0.3201 1.2651 'International Tables Vol C Tables 4.2.6.8 and 6.1.1.4'

loop_
_geom_angle_atom_site_label_1
_geom_angle_atom_site_label_2
_geom_angle_atom_site_label_3
_geom_angle
_geom_angle_site_symmetry_1
_geom_angle_site_symmetry_3
N1 Cu1 N1 180.0 . 3_557
N1 Cu1 N2 79.41(10) . .
N1 Cu1 N2 100.59(10) 3_557 .
N1 Cu1 N2 100.59(10) . 3_557
N1 Cu1 N2 79.41(10) 3_557 3_557
N2 Cu1 N2 180.000(1) . 3_557
O6 Cl1 O8 109.6(2) . .
O6 Cl1 O5 110.1(2) . .
O8 Cl1 O5 110.3(3) . .
O6 Cl1 O4 108.4(2) . .
O8 Cl1 O4 111.3(3) . .
O5 Cl1 O4 107.08(18) . .
C8 N1 C1 113.8(2) . .
C8 N1 Cu1 103.77(17) . .
C1 N1 Cu1 110.20(18) . .
C7 N2 C5 113.7(3) . .
C7 N2 Cu1 104.45(19) . .
C5 N2 Cu1 109.19(19) . .
N1 C8 C7 110.1(3) . .
N1 C1 C4 109.9(2) . .
N1 C1 C3 109.1(3) . .
C4 C1 C3 109.9(3) . .
N1 C1 C2 107.5(3) . .
C4 C1 C2 111.3(3) . .
C3 C1 C2 109.1(3) . .
C5 C4 C1 117.1(2) . .
N2 C5 C6 110.5(3) . .
N2 C5 C4 109.8(3) . .
C6 C5 C4 110.5(3) . .
N2 C7 C8 110.0(3) . .

loop_
_geom_bond_atom_site_label_1
_geom_bond_atom_site_label_2
_geom_bond_distance
_geom_bond_site_symmetry_2
Cu1 N1 1.998(2) .
Cu1 N1 1.998(2) 3_557
Cu1 N2 2.010(3) .
Cu1 N2 2.010(3) 3_557
Cl1 O6 1.411(3) .
Cl1 O8 1.409(4) .
Cl1 O5 1.429(3) .
Cl1 O4 1.433(3) .
N1 C8 1.498(4) .
N1 C1 1.510(4) .
N2 C7 1.484(5) .
N2 C5 1.519(4) .
C8 C7 1.539(5) .
C1 C4 1.534(4) .
C1 C3 1.538(5) .
C1 C2 1.545(5) .
C4 C5 1.525(5) .
C5 C6 1.521(5) .
